data_4109094
loop_
_publ_author_name
'Amy H. Roy'
'Christian P. Lenges'
'Maurice Brookhart'

_publ_section_title
;
 Scope and Mechanism of the Intermolecular Addition of Aromatic Aldehydes
 to Olefins Catalyzed by Rh(I) Olefin Complexes
;
_journal_name_full 'Journal of the American Chemical Society'
_journal_page_first 2082
_journal_page_last 2093
_journal_paper_doi 10.1021/ja066509x
_journal_volume 129
_journal_year 2007
_chemical_formula_moiety 'C25 H42 O P Rh Si'
_chemical_formula_sum 'C25 H42 O P Rh Si'
_chemical_formula_weight 520.57
_chemical_name_systematic ?
_space_group_IT_number 14
_symmetry_cell_setting monoclinic
_symmetry_space_group_name_Hall '-P 2ybc'
_symmetry_space_group_name_H-M 'P 1 21/c 1'
_cell_angle_alpha 90.0
_cell_angle_beta 94.092(1)
_cell_angle_gamma 90.0
_cell_formula_units_Z 4
_cell_length_a 17.5945(8)
_cell_length_b 8.6401(4)
_cell_length_c 17.4677(8)
_cell_measurement_reflns_used 8192
_cell_measurement_temperature 173
_cell_measurement_theta_max 30.00
_cell_measurement_theta_min 1.50
_cell_volume 2648.6(2)
_computing_cell_refinement 'Bruker SAINT'
_computing_data_collection 'Bruker SMART'
_computing_data_reduction 'Bruker SAINT/NRCVAX DATRD2'
_computing_molecular_graphics NRCVAX
_computing_publication_material 'NRCVAX TABLES Jan 94 Version'
_computing_structure_refinement 'NRCVAX LSTSQ'
_computing_structure_solution 'NRCVAX SOLVER'
_diffrn_ambient_temperature 173
_diffrn_measured_fraction_theta_full 1.00
_diffrn_measurement_device 'Bruker-AXS SMART 1K'
_diffrn_measurement_method '\w scans'
_diffrn_radiation_monochromator graphite
_diffrn_radiation_source 'xray tube'
_diffrn_radiation_type 'Molybdenum K\a'
_diffrn_radiation_wavelength 0.71073
_diffrn_reflns_av_R_equivalents 0.017
_diffrn_reflns_limit_h_max 24
_diffrn_reflns_limit_h_min -24
_diffrn_reflns_limit_k_max 12
_diffrn_reflns_limit_k_min 0
_diffrn_reflns_limit_l_max 24
_diffrn_reflns_limit_l_min 0
_diffrn_reflns_number 35817
_diffrn_reflns_theta_full 30.00
_diffrn_reflns_theta_max 29.97
_diffrn_reflns_theta_min 0.00
_exptl_absorpt_coefficient_mu 0.76
_exptl_absorpt_correction_T_max 0.8000
_exptl_absorpt_correction_T_min 0.7065
_exptl_absorpt_correction_type multi-scan
_exptl_absorpt_process_details SADABS
_exptl_crystal_density_diffrn 1.305
_exptl_crystal_F_000 1096
_exptl_crystal_size_max 0.35
_exptl_crystal_size_mid 0.35
_exptl_crystal_size_min 0.30
_refine_diff_density_max 0.340
_refine_diff_density_min -0.230
_refine_ls_extinction_coef 1163(182)
_refine_ls_extinction_method Larson
_refine_ls_goodness_of_fit_ref 1.33
_refine_ls_hydrogen_treatment refall
_refine_ls_matrix_type full
_refine_ls_number_parameters 431
_refine_ls_number_reflns 6289
_refine_ls_R_factor_all 0.021
_refine_ls_R_factor_gt 0.017
_refine_ls_shift/su_max 0.000
_refine_ls_structure_factor_coef F
_refine_ls_weighting_details 1/(\s^2^(F)+0.0001F^2^)
_refine_ls_weighting_scheme calc
_refine_ls_wR_factor_all 0.022
_refine_ls_wR_factor_gt 0.022
_reflns_number_gt 6289
_reflns_number_total 7592
_reflns_threshold_expression 'Inet > 3.0\s(Inet)'
_cod_data_source_file ja066509xsi20060908_042104.cif
_cod_data_source_block c98150
_cod_original_cell_volume 2648.64(21)
_cod_original_sg_symbol_H-M 'P 21/c'
_cod_original_formula_sum 'C25 H42 O P Rh Si '
_cod_database_code 4109094

loop_
_symmetry_equiv_pos_as_xyz
x,y,z
-x,-y,-z
-x,1/2+y,1/2-z
x,1/2-y,1/2+z

loop_
_atom_site_aniso_label
_atom_site_aniso_U_11
_atom_site_aniso_U_22
_atom_site_aniso_U_33
_atom_site_aniso_U_12
_atom_site_aniso_U_13
_atom_site_aniso_U_23
_atom_site_aniso_type_symbol
Rh1 0.01893(5) 0.01797(5) 0.02118(5) 0.00035(4) 0.00107(3) -0.00019(4) Rh
Si1 0.02757(18) 0.02401(18) 0.02431(17) 0.00433(14) 0.00020(14) -0.00136(14) Si
P1 0.02484(16) 0.02535(17) 0.02466(16) -0.00133(13) 0.00445(12) 0.00010(13) P
O1 0.0515(7) 0.0339(6) 0.0386(6) 0.0166(5) 0.0167(5) 0.0128(4) O
C2 0.0256(6) 0.0227(6) 0.0271(6) 0.0023(5) 0.0027(5) -0.0002(5) C
C3 0.0269(6) 0.0225(7) 0.0334(7) 0.0038(5) 0.0062(5) 0.0030(5) C
C4 0.0296(7) 0.0237(7) 0.0329(7) 0.0067(5) 0.0047(6) 0.0030(5) C
C5 0.0373(8) 0.0327(8) 0.0379(8) 0.0112(7) 0.0015(7) -0.0015(7) C
C6 0.0511(10) 0.0397(9) 0.0340(8) 0.0085(8) -0.0117(7) -0.0058(7) C
C7 0.0421(9) 0.0373(9) 0.0394(8) -0.0050(7) 0.0091(7) 0.0016(7) C
C11 0.0257(6) 0.0236(6) 0.0228(6) -0.0037(5) 0.0018(5) 0.0002(5) C
C12 0.0324(7) 0.0278(7) 0.0309(7) -0.0007(6) 0.0011(6) -0.0030(5) C
C13 0.0513(9) 0.0287(8) 0.0320(7) -0.0055(7) -0.0005(7) -0.0082(6) C
C14 0.0406(8) 0.0412(8) 0.0288(7) -0.0147(7) -0.0043(6) -0.0016(6) C
C15 0.0287(8) 0.0486(10) 0.0420(8) -0.0037(7) -0.0053(6) -0.0056(7) C
C16 0.0290(7) 0.0357(8) 0.0399(8) 0.0017(6) -0.0021(6) -0.0100(7) C
C21 0.0334(8) 0.0456(9) 0.0388(8) 0.0075(7) 0.0131(7) 0.0019(7) C
C22 0.0417(9) 0.0429(9) 0.0250(7) 0.0023(7) 0.0017(6) 0.0041(6) C
C23 0.0484(10) 0.0366(9) 0.0421(9) -0.0144(8) 0.0129(8) 0.0009(7) C
C31 0.0288(6) 0.0199(6) 0.0279(6) -0.0017(5) 0.0039(5) 0.0040(5) C
C32 0.0238(6) 0.0192(6) 0.0308(6) -0.0031(5) 0.0000(5) 0.0038(5) C
C33 0.0289(6) 0.0181(6) 0.0263(6) -0.0025(5) -0.0011(5) 0.0010(5) C
C34 0.0279(6) 0.0195(6) 0.0297(6) 0.0020(5) -0.0012(5) 0.0017(5) C
C35 0.0309(7) 0.0202(6) 0.0259(6) -0.0003(5) -0.0024(5) 0.0029(5) C
C36 0.0421(9) 0.0319(8) 0.0337(7) 0.0010(7) 0.0124(6) 0.0052(6) C
C37 0.0257(7) 0.0337(8) 0.0430(9) -0.0051(6) -0.0039(6) 0.0024(7) C
C38 0.0432(9) 0.0269(7) 0.0306(7) -0.0036(7) -0.0015(6) -0.0047(6) C
C39 0.0362(8) 0.0312(8) 0.0413(9) 0.0111(6) 0.0017(7) 0.0007(7) C
C40 0.0467(10) 0.0366(8) 0.0298(7) 0.0056(7) -0.0095(7) 0.0016(7) C

loop_
_atom_site_label
_atom_site_fract_x
_atom_site_fract_y
_atom_site_fract_z
_atom_site_U_iso_or_equiv
_atom_site_thermal_displace_type
_atom_site_type_symbol
Rh1 0.775153(5) 0.627862(11) 0.035127(5) 0.01938(5) Uani Rh
Si1 0.543956(21) 1.02973(4) 0.148892(20) 0.02538(16) Uani Si
P1 0.835023(19) 0.70338(4) -0.068408(19) 0.02482(15) Uani P
O1 0.71272(6) 0.91103(13) -0.03500(6) 0.0407(5) Uani O
C2 0.70914(7) 0.81717(15) 0.01682(7) 0.0251(6) Uani C
C3 0.64763(8) 0.84299(15) 0.07337(8) 0.0274(6) Uani C
C4 0.60833(8) 1.00196(16) 0.06925(8) 0.0286(6) Uani C
C5 0.48690(10) 1.21063(19) 0.13586(10) 0.0360(8) Uani C
C6 0.60478(11) 1.03613(22) 0.24080(10) 0.0423(9) Uani C
C7 0.47622(10) 0.86409(20) 0.15151(10) 0.0393(8) Uani C
C11 0.85034(7) 0.76385(15) 0.10156(7) 0.0240(6) Uani C
C12 0.83410(9) 0.90297(16) 0.13737(8) 0.0304(6) Uani C
C13 0.88819(10) 0.98135(18) 0.18504(9) 0.0375(8) Uani C
C14 0.96086(9) 0.92530(19) 0.19791(8) 0.0372(7) Uani C
C15 0.97937(9) 0.78830(20) 0.16356(9) 0.0402(8) Uani C
C16 0.92533(8) 0.70956(18) 0.11654(9) 0.0351(7) Uani C
C21 0.91319(10) 0.57808(22) -0.09223(10) 0.0387(8) Uani C
C22 0.77611(10) 0.70434(21) -0.15819(8) 0.0366(8) Uani C
C23 0.88102(11) 0.89196(20) -0.06744(11) 0.0419(8) Uani C
C31 0.70757(7) 0.47732(14) 0.11367(7) 0.0255(6) Uani C
C32 0.68098(7) 0.44529(15) 0.03571(7) 0.0247(6) Uani C
C33 0.74235(7) 0.37988(14) -0.00186(7) 0.0246(6) Uani C
C34 0.80714(8) 0.36612(14) 0.05319(8) 0.0258(6) Uani C
C35 0.78493(8) 0.42607(15) 0.12363(7) 0.0259(6) Uani C
C36 0.66070(10) 0.51978(19) 0.17898(9) 0.0354(7) Uani C
C37 0.60063(8) 0.45793(19) 0.00108(10) 0.0344(7) Uani C
C38 0.73611(10) 0.30800(18) -0.08037(9) 0.0338(7) Uani C
C39 0.87974(9) 0.28295(19) 0.04080(10) 0.0363(8) Uani C
C40 0.83097(11) 0.42492(21) 0.19914(9) 0.0383(8) Uani C
H3a 0.6120(9) 0.7612(18) 0.0616(9) 0.035(4) Uiso H
H3b 0.6697(9) 0.8195(18) 0.1248(9) 0.030(4) Uiso H
H4a 0.6450(9) 1.0801(20) 0.0712(9) 0.037(4) Uiso H
H4b 0.5803(9) 1.0137(18) 0.0201(9) 0.038(4) Uiso H
H5a 0.4571(11) 1.2072(22) 0.0896(12) 0.056(5) Uiso H
H5b 0.4550(11) 1.2170(22) 0.1749(11) 0.059(6) Uiso H
H5c 0.5167(11) 1.2931(25) 0.1384(11) 0.061(6) Uiso H
H6a 0.6368(12) 1.1160(23) 0.2417(12) 0.057(6) Uiso H
H6b 0.5760(11) 1.0581(23) 0.2847(12) 0.058(6) Uiso H
H6c 0.6338(10) 0.9438(22) 0.2487(10) 0.048(5) Uiso H
H7a 0.5033(11) 0.7674(24) 0.1559(11) 0.061(6) Uiso H
H7b 0.4443(13) 0.8824(23) 0.1907(14) 0.074(7) Uiso H
H7c 0.4439(14) 0.857(3) 0.1063(15) 0.086(8) Uiso H
H12 0.7880(10) 0.9442(20) 0.1282(9) 0.042(5) Uiso H
H13 0.8748(10) 1.0658(22) 0.2074(10) 0.046(5) Uiso H
H14 0.9981(10) 0.9761(19) 0.2318(10) 0.046(5) Uiso H
H15 1.0294(11) 0.7486(22) 0.1690(11) 0.058(6) Uiso H
H16 0.9402(10) 0.6187(19) 0.0956(10) 0.042(5) Uiso H
H21a 0.9503(10) 0.5708(21) -0.0478(11) 0.047(5) Uiso H
H21b 0.8936(10) 0.4789(23) -0.1040(10) 0.050(5) Uiso H
H21c 0.9367(10) 0.6194(19) -0.1340(11) 0.047(5) Uiso H
H22a 0.7573(11) 0.6040(24) -0.1658(11) 0.061(6) Uiso H
H22b 0.7370(10) 0.7743(23) -0.1571(10) 0.054(5) Uiso H
H22c 0.8039(10) 0.7313(19) -0.1984(10) 0.044(5) Uiso H
H23a 0.8469(10) 0.9674(22) -0.0586(10) 0.046(5) Uiso H
H23b 0.9204(12) 0.8962(22) -0.0292(12) 0.062(6) Uiso H
H23c 0.9026(10) 0.9063(21) -0.1167(11) 0.052(5) Uiso H
H36a 0.6817(10) 0.6003(19) 0.2104(10) 0.039(5) Uiso H
H36b 0.6085(11) 0.5562(22) 0.1611(10) 0.054(5) Uiso H
H36c 0.6542(9) 0.4301(21) 0.2097(10) 0.044(5) Uiso H
H37a 0.5691(10) 0.5196(21) 0.0309(10) 0.047(5) Uiso H
H37b 0.5956(10) 0.4989(20) -0.0454(11) 0.046(5) Uiso H
H37c 0.5761(10) 0.3573(20) -0.0031(10) 0.042(5) Uiso H
H38a 0.6995(10) 0.3607(19) -0.1161(11) 0.047(5) Uiso H
H38b 0.7803(10) 0.3164(21) -0.1070(10) 0.048(5) Uiso H
H38c 0.7245(9) 0.2052(21) -0.0768(10) 0.041(4) Uiso H
H39a 0.8949(10) 0.2908(23) -0.0066(12) 0.058(6) Uiso H
H39b 0.9195(12) 0.3222(23) 0.0754(12) 0.064(6) Uiso H
H39c 0.8766(11) 0.178(3) 0.0530(11) 0.061(6) Uiso H
H40a 0.8822(12) 0.3993(21) 0.1940(11) 0.054(6) Uiso H
H40b 0.8312(11) 0.5131(24) 0.2231(11) 0.056(6) Uiso H
H40c 0.8142(11) 0.3504(23) 0.2335(12) 0.062(6) Uiso H

loop_
_atom_type_symbol
_atom_type_scat_dispersion_real
_atom_type_scat_dispersion_imag
_atom_type_scat_source
Rh -1.118 0.919 'International Tables Vol. IV Table 2.2B'
C 0.003 0.002 'International Tables Vol. IV Table 2.2B'
H 0.000 0.000 'International Tables Vol. IV Table 2.2B'
O 0.011 0.006 'International Tables Vol. IV Table 2.2B'
Si 0.082 0.070 'International Tables Vol. IV Table 2.2B'
P 0.102 0.094 'International Tables Vol. IV Table 2.2B'

loop_
_geom_angle_atom_site_label_1
_geom_angle_atom_site_label_2
_geom_angle_atom_site_label_3
_geom_angle
P(1) Rh(1) C(2) 86.26(4)
P(1) Rh(1) C(11) 88.21(4)
C(2) Rh(1) C(11) 88.07(5)
C(4) Si(1) C(5) 111.49(7)
C(4) Si(1) C(6) 107.65(8)
C(4) Si(1) C(7) 109.97(7)
C(5) Si(1) C(6) 110.57(8)
C(5) Si(1) C(7) 107.89(8)
C(6) Si(1) C(7) 109.27(9)
Rh(1) P(1) C(21) 114.52(6)
Rh(1) P(1) C(22) 115.05(6)
Rh(1) P(1) C(23) 119.02(6)
C(21) P(1) C(22) 101.48(8)
C(21) P(1) C(23) 101.06(9)
C(22) P(1) C(23) 103.30(9)
Rh(1) C(2) O(1) 126.62(10)
Rh(1) C(2) C(3) 116.14(9)
O(1) C(2) C(3) 117.23(11)
C(2) C(3) C(4) 115.84(11)
Si(1) C(4) C(3) 111.96(9)
Rh(1) C(11) C(12) 126.84(10)
Rh(1) C(11) C(16) 118.01(10)
C(12) C(11) C(16) 115.06(12)
C(11) C(12) C(13) 122.25(14)
C(12) C(13) C(14) 121.02(14)
C(13) C(14) C(15) 118.63(14)
C(14) C(15) C(16) 120.37(15)
C(11) C(16) C(15) 122.66(14)
C(32) C(31) C(35) 107.38(11)
C(32) C(31) C(36) 127.53(13)
C(35) C(31) C(36) 123.59(12)
C(31) C(32) C(33) 107.94(11)
C(31) C(32) C(37) 127.02(13)
C(33) C(32) C(37) 124.60(12)
C(32) C(33) C(34) 108.39(11)
C(32) C(33) C(38) 125.29(12)
C(34) C(33) C(38) 125.25(12)
C(33) C(34) C(35) 107.17(11)
C(33) C(34) C(39) 125.85(13)
C(35) C(34) C(39) 126.41(12)
C(31) C(35) C(34) 109.09(11)
C(31) C(35) C(40) 124.01(13)
C(34) C(35) C(40) 126.69(13)

loop_
_geom_bond_atom_site_label_1
_geom_bond_atom_site_label_2
_geom_bond_distance
Rh(1) P(1) 2.2534(3)
Rh(1) C(2) 2.0183(13)
Rh(1) C(11) 2.0636(12)
Si(1) C(4) 1.8710(14)
Si(1) C(5) 1.8627(15)
Si(1) C(6) 1.8656(16)
Si(1) C(7) 1.8650(17)
P(1) C(21) 1.8216(16)
P(1) C(22) 1.8171(15)
P(1) C(23) 1.8188(16)
O(1) C(2) 1.2203(16)
C(2) C(3) 1.5328(19)
C(3) C(4) 1.5371(18)
C(11) C(12) 1.3940(19)
C(11) C(16) 1.4071(19)
C(12) C(13) 1.3945(21)
C(13) C(14) 1.3707(24)
C(14) C(15) 1.3767(24)
C(15) C(16) 1.3892(21)
C(31) C(32) 1.4350(18)
C(31) C(35) 1.4301(19)
C(31) C(36) 1.5001(20)
C(32) C(33) 1.4203(19)
C(32) C(37) 1.5014(19)
C(33) C(34) 1.4429(18)
C(33) C(38) 1.5023(19)
C(34) C(35) 1.4154(19)
C(34) C(39) 1.4948(20)
C(35) C(40) 1.4980(20)
